data_2228168
loop_
_publ_author_name
'Wang, Jun'
'Zhuang, Xiaomei'
'Hou, Yong'

_publ_section_title
;
 2,5-Bis(4-methylphenyl)-4-oxopentanoic acid
;
_journal_coeditor_code ZL2309
_journal_issue 10
_journal_name_full 'Acta Crystallographica Section E'
_journal_page_first o2621
_journal_paper_doi 10.1107/S1600536810037323
_journal_volume 66
_journal_year 2010
_chemical_formula_iupac 'C19 H20 O3'
_chemical_formula_moiety 'C19 H20 O3'
_chemical_formula_sum 'C19 H20 O3'
_chemical_formula_weight 296.35
_chemical_name_systematic
;
2,5-Bis(4-methylphenyl)-4-oxopentanoic acid
;
_space_group_IT_number 14
_symmetry_cell_setting monoclinic
_symmetry_space_group_name_Hall '-P 2ybc'
_symmetry_space_group_name_H-M 'P 1 21/c 1'
_atom_sites_solution_hydrogens geom
_atom_sites_solution_primary direct
_atom_sites_solution_secondary difmap
_audit_creation_method SHELXL97
_cell_angle_alpha 90.00
_cell_angle_beta 115.98(3)
_cell_angle_gamma 90.00
_cell_formula_units_Z 4
_cell_length_a 11.846(2)
_cell_length_b 13.155(3)
_cell_length_c 11.755(2)
_cell_measurement_reflns_used 2279
_cell_measurement_temperature 293(2)
_cell_measurement_theta_max 28.00
_cell_measurement_theta_min 2.28
_cell_volume 1646.7(7)
_computing_cell_refinement 'APEX2 and SAINT (Bruker, 2004)'
_computing_data_collection 'APEX2 (Bruker, 2004)'
_computing_data_reduction 'SAINT (Bruker, 2004)'
_computing_molecular_graphics 'XP in SHELXTL (Sheldrick, 2008)'
_computing_publication_material 'SHELXL97 (Sheldrick, 2008)'
_computing_structure_refinement 'SHELXL97 (Sheldrick, 2008)'
_computing_structure_solution 'SHELXS97 (Sheldrick, 2008)'
_diffrn_ambient_temperature 293(2)
_diffrn_measured_fraction_theta_full 0.999
_diffrn_measured_fraction_theta_max 0.999
_diffrn_measurement_device_type 'Bruker APEXII area-detector'
_diffrn_measurement_method '\f and \w scan'
_diffrn_radiation_monochromator graphite
_diffrn_radiation_source 'fine-focus sealed tube'
_diffrn_radiation_type MoK\a
_diffrn_radiation_wavelength 0.71073
_diffrn_reflns_av_R_equivalents 0.0619
_diffrn_reflns_av_sigmaI/netI 0.0586
_diffrn_reflns_limit_h_max 14
_diffrn_reflns_limit_h_min -14
_diffrn_reflns_limit_k_max 15
_diffrn_reflns_limit_k_min -15
_diffrn_reflns_limit_l_max 14
_diffrn_reflns_limit_l_min -14
_diffrn_reflns_number 12947
_diffrn_reflns_theta_full 25.20
_diffrn_reflns_theta_max 25.20
_diffrn_reflns_theta_min 3.10
_diffrn_standards_number 0
_exptl_absorpt_coefficient_mu 0.080
_exptl_absorpt_correction_type none
_exptl_crystal_colour yellow
_exptl_crystal_density_diffrn 1.195
_exptl_crystal_density_method 'not measured'
_exptl_crystal_description block
_exptl_crystal_F_000 632
_exptl_crystal_size_max 0.25
_exptl_crystal_size_mid 0.22
_exptl_crystal_size_min 0.19
_refine_diff_density_max 0.242
_refine_diff_density_min -0.182
_refine_ls_extinction_method none
_refine_ls_goodness_of_fit_ref 1.008
_refine_ls_hydrogen_treatment constr
_refine_ls_matrix_type full
_refine_ls_number_parameters 202
_refine_ls_number_reflns 2956
_refine_ls_number_restraints 0
_refine_ls_restrained_S_all 1.008
_refine_ls_R_factor_all 0.1075
_refine_ls_R_factor_gt 0.0498
_refine_ls_shift/su_max 0.000
_refine_ls_shift/su_mean 0.000
_refine_ls_structure_factor_coef Fsqd
_refine_ls_weighting_details 'calc w = 1/[\s^2^(Fo^2^)+(0.0850P)^2^+0.0000P] where P=(Fo^2^+2Fc^2^)/3'
_refine_ls_weighting_scheme calc
_refine_ls_wR_factor_gt 0.1271
_refine_ls_wR_factor_ref 0.1727
_reflns_number_gt 1474
_reflns_number_total 2956
_reflns_threshold_expression I>2\s(I)
_cod_data_source_file zl2309.cif
_cod_data_source_block I
_cod_original_sg_symbol_H-M 'P 21/c'
_cod_database_code 2228168
_cod_database_fobs_code 2228168

loop_
_symmetry_equiv_pos_as_xyz
'x, y, z'
'-x, y+1/2, -z+1/2'
'-x, -y, -z'
'x, -y-1/2, z-1/2'

loop_
_atom_site_type_symbol
_atom_site_label
_atom_site_fract_x
_atom_site_fract_y
_atom_site_fract_z
_atom_site_U_iso_or_equiv
_atom_site_adp_type
_atom_site_calc_flag
_atom_site_refinement_flags
_atom_site_occupancy
_atom_site_disorder_assembly
_atom_site_disorder_group
C C1 0.2848(2) 0.06339(18) 0.6978(3) 0.0586(7) Uani d . 1 . .
C C2 0.3764(2) 0.1318(2) 0.7725(3) 0.0695(8) Uani d . 1 . .
H H2 0.4156 0.1729 0.7360 0.083 Uiso calc R 1 . .
C C3 0.4101(3) 0.1396(2) 0.9004(3) 0.0772(9) Uani d . 1 . .
H H3 0.4722 0.1858 0.9485 0.093 Uiso calc R 1 . .
C C4 0.3548(3) 0.0817(2) 0.9587(3) 0.0744(8) Uani d . 1 . .
C C5 0.2638(3) 0.0149(3) 0.8837(3) 0.0859(9) Uani d . 1 . .
H H5 0.2239 -0.0254 0.9201 0.103 Uiso calc R 1 . .
C C6 0.2299(3) 0.0057(2) 0.7571(3) 0.0758(8) Uani d . 1 . .
H H6 0.1680 -0.0409 0.7099 0.091 Uiso calc R 1 . .
C C7 0.3949(4) 0.0898(3) 1.0989(3) 0.1073(12) Uani d . 1 . .
H H7A 0.4565 0.1427 1.1337 0.161 Uiso calc R 1 . .
H H7B 0.4304 0.0263 1.1388 0.161 Uiso calc R 1 . .
H H7C 0.3232 0.1057 1.1136 0.161 Uiso calc R 1 . .
C C8 0.2475(2) 0.05361(18) 0.5580(2) 0.0568(7) Uani d . 1 . .
H H8 0.1909 -0.0049 0.5272 0.068 Uiso calc R 1 . .
C C9 0.3590(2) 0.0320(2) 0.5332(3) 0.0581(7) Uani d . 1 . .
C C10 0.1766(2) 0.1458(2) 0.4817(3) 0.0654(7) Uani d . 1 . .
H H10A 0.1111 0.1638 0.5065 0.078 Uiso calc R 1 . .
H H10B 0.2341 0.2028 0.5021 0.078 Uiso calc R 1 . .
C C11 0.1187(2) 0.1287(2) 0.3424(3) 0.0617(7) Uani d . 1 . .
C C12 0.0992(3) 0.2191(2) 0.2583(3) 0.0764(8) Uani d . 1 . .
H H12A 0.0774 0.2768 0.2961 0.092 Uiso calc R 1 . .
H H12B 0.1783 0.2348 0.2563 0.092 Uiso calc R 1 . .
C C13 0.0008(2) 0.20819(18) 0.1251(3) 0.0604(7) Uani d . 1 . .
C C14 -0.1074(3) 0.2653(2) 0.0815(3) 0.0827(9) Uani d . 1 . .
H H14 -0.1173 0.3129 0.1349 0.099 Uiso calc R 1 . .
C C15 -0.2006(3) 0.2536(2) -0.0386(4) 0.0892(10) Uani d . 1 . .
H H15 -0.2723 0.2937 -0.0646 0.107 Uiso calc R 1 . .
C C16 -0.1916(3) 0.1845(2) -0.1219(3) 0.0729(8) Uani d . 1 . .
C C17 -0.0825(3) 0.1291(2) -0.0809(3) 0.0678(8) Uani d . 1 . .
H H17 -0.0718 0.0832 -0.1355 0.081 Uiso calc R 1 . .
C C18 0.0115(2) 0.14094(19) 0.0405(3) 0.0638(7) Uani d . 1 . .
H H18 0.0843 0.1023 0.0659 0.077 Uiso calc R 1 . .
C C19 -0.2969(3) 0.1693(3) -0.2526(4) 0.1142(13) Uani d . 1 . .
H H19A -0.2762 0.1145 -0.2939 0.171 Uiso calc R 1 . .
H H19B -0.3088 0.2305 -0.3010 0.171 Uiso calc R 1 . .
H H19C -0.3729 0.1533 -0.2460 0.171 Uiso calc R 1 . .
O O1 0.0871(2) 0.04379(15) 0.3000(2) 0.0947(7) Uani d . 1 . .
O O2 0.41394(17) -0.05500(14) 0.5781(2) 0.0763(6) Uani d . 1 . .
H H2A 0.4777 -0.0597 0.5674 0.114 Uiso calc R 1 . .
O O3 0.39643(17) 0.08983(15) 0.4773(2) 0.0817(7) Uani d . 1 . .

loop_
_atom_site_aniso_label
_atom_site_aniso_U_11
_atom_site_aniso_U_22
_atom_site_aniso_U_33
_atom_site_aniso_U_12
_atom_site_aniso_U_13
_atom_site_aniso_U_23
C1 0.0534(14) 0.0674(16) 0.0574(18) 0.0026(11) 0.0266(13) -0.0028(13)
C2 0.0662(17) 0.0777(18) 0.065(2) -0.0016(13) 0.0293(15) -0.0019(15)
C3 0.0674(17) 0.088(2) 0.064(2) 0.0083(14) 0.0171(16) -0.0111(16)
C4 0.085(2) 0.085(2) 0.0540(19) 0.0263(16) 0.0306(16) 0.0051(16)
C5 0.105(2) 0.097(2) 0.073(3) 0.0023(18) 0.055(2) 0.0100(18)
C6 0.0804(19) 0.087(2) 0.069(2) -0.0133(14) 0.0415(17) -0.0067(16)
C7 0.132(3) 0.126(3) 0.060(2) 0.048(2) 0.039(2) 0.010(2)
C8 0.0558(14) 0.0617(14) 0.0549(17) -0.0005(11) 0.0262(12) -0.0015(12)
C9 0.0578(15) 0.0647(15) 0.0563(17) 0.0003(12) 0.0294(13) -0.0026(13)
C10 0.0601(15) 0.0771(17) 0.0588(19) 0.0056(12) 0.0258(13) -0.0081(13)
C11 0.0621(15) 0.0671(17) 0.0547(18) -0.0022(12) 0.0245(13) -0.0054(13)
C12 0.086(2) 0.0749(18) 0.064(2) -0.0135(14) 0.0293(16) -0.0020(15)
C13 0.0696(16) 0.0574(14) 0.0578(18) -0.0044(12) 0.0312(14) 0.0008(13)
C14 0.095(2) 0.084(2) 0.074(2) 0.0215(16) 0.0407(19) -0.0013(16)
C15 0.080(2) 0.103(2) 0.083(3) 0.0331(17) 0.0347(19) 0.016(2)
C16 0.0686(17) 0.0887(19) 0.060(2) -0.0010(15) 0.0266(15) 0.0068(16)
C17 0.0831(19) 0.0671(17) 0.058(2) -0.0030(14) 0.0355(16) -0.0034(13)
C18 0.0693(16) 0.0627(16) 0.064(2) 0.0077(12) 0.0336(15) 0.0056(13)
C19 0.083(2) 0.169(4) 0.076(3) -0.010(2) 0.021(2) 0.009(2)
O1 0.1269(17) 0.0755(14) 0.0615(14) -0.0101(12) 0.0226(12) -0.0026(11)
O2 0.0787(13) 0.0734(12) 0.0948(17) 0.0158(9) 0.0547(12) 0.0179(11)
O3 0.0835(14) 0.0767(12) 0.1091(19) 0.0139(9) 0.0646(13) 0.0223(12)

loop_
_atom_type_symbol
_atom_type_description
_atom_type_scat_dispersion_real
_atom_type_scat_dispersion_imag
_atom_type_scat_source
C C 0.0033 0.0016 'International Tables Vol C Tables 4.2.6.8 and 6.1.1.4'
H H 0.0000 0.0000 'International Tables Vol C Tables 4.2.6.8 and 6.1.1.4'
O O 0.0106 0.0060 'International Tables Vol C Tables 4.2.6.8 and 6.1.1.4'

loop_
_geom_angle_atom_site_label_1
_geom_angle_atom_site_label_2
_geom_angle_atom_site_label_3
_geom_angle_site_symmetry_1
_geom_angle_site_symmetry_3
_geom_angle
_geom_angle_publ_flag
C6 C1 C2 . . 116.8(3) ?
C6 C1 C8 . . 121.9(2) ?
C2 C1 C8 . . 121.3(3) ?
C3 C2 C1 . . 120.7(3) ?
C3 C2 H2 . . 119.6 ?
C1 C2 H2 . . 119.6 ?
C4 C3 C2 . . 122.0(3) ?
C4 C3 H3 . . 119.0 ?
C2 C3 H3 . . 119.0 ?
C3 C4 C5 . . 116.7(3) ?
C3 C4 C7 . . 121.2(3) ?
C5 C4 C7 . . 122.1(3) ?
C6 C5 C4 . . 122.0(3) ?
C6 C5 H5 . . 119.0 ?
C4 C5 H5 . . 119.0 ?
C5 C6 C1 . . 121.7(3) ?
C5 C6 H6 . . 119.1 ?
C1 C6 H6 . . 119.1 ?
C4 C7 H7A . . 109.5 ?
C4 C7 H7B . . 109.5 ?
H7A C7 H7B . . 109.5 ?
C4 C7 H7C . . 109.5 ?
H7A C7 H7C . . 109.5 ?
H7B C7 H7C . . 109.5 ?
C9 C8 C1 . . 111.4(2) ?
C9 C8 C10 . . 110.0(2) ?
C1 C8 C10 . . 113.4(2) ?
C9 C8 H8 . . 107.3 ?
C1 C8 H8 . . 107.3 ?
C10 C8 H8 . . 107.3 ?
O3 C9 O2 . . 122.2(2) ?
O3 C9 C8 . . 123.4(2) ?
O2 C9 C8 . . 114.4(2) ?
C11 C10 C8 . . 113.4(2) ?
C11 C10 H10A . . 108.9 ?
C8 C10 H10A . . 108.9 ?
C11 C10 H10B . . 108.9 ?
C8 C10 H10B . . 108.9 ?
H10A C10 H10B . . 107.7 ?
O1 C11 C10 . . 120.1(3) ?
O1 C11 C12 . . 121.9(3) ?
C10 C11 C12 . . 118.0(2) ?
C13 C12 C11 . . 116.1(2) ?
C13 C12 H12A . . 108.3 ?
C11 C12 H12A . . 108.3 ?
C13 C12 H12B . . 108.3 ?
C11 C12 H12B . . 108.3 ?
H12A C12 H12B . . 107.4 ?
C14 C13 C18 . . 116.5(3) ?
C14 C13 C12 . . 120.6(3) ?
C18 C13 C12 . . 122.8(2) ?
C15 C14 C13 . . 121.5(3) ?
C15 C14 H14 . . 119.3 ?
C13 C14 H14 . . 119.3 ?
C14 C15 C16 . . 122.0(3) ?
C14 C15 H15 . . 119.0 ?
C16 C15 H15 . . 119.0 ?
C17 C16 C15 . . 117.1(3) ?
C17 C16 C19 . . 121.2(3) ?
C15 C16 C19 . . 121.7(3) ?
C16 C17 C18 . . 120.8(3) ?
C16 C17 H17 . . 119.6 ?
C18 C17 H17 . . 119.6 ?
C13 C18 C17 . . 122.0(2) ?
C13 C18 H18 . . 119.0 ?
C17 C18 H18 . . 119.0 ?
C16 C19 H19A . . 109.5 ?
C16 C19 H19B . . 109.5 ?
H19A C19 H19B . . 109.5 ?
C16 C19 H19C . . 109.5 ?
H19A C19 H19C . . 109.5 ?
H19B C19 H19C . . 109.5 ?
C9 O2 H2A . . 109.5 ?

loop_
_geom_bond_atom_site_label_1
_geom_bond_atom_site_label_2
_geom_bond_site_symmetry_2
_geom_bond_distance
_geom_bond_publ_flag
C1 C6 . 1.372(4) ?
C1 C2 . 1.387(3) ?
C1 C8 . 1.508(4) ?
C2 C3 . 1.380(4) ?
C2 H2 . 0.9300 ?
C3 C4 . 1.368(4) ?
C3 H3 . 0.9300 ?
C4 C5 . 1.371(4) ?
C4 C7 . 1.506(4) ?
C5 C6 . 1.366(4) ?
C5 H5 . 0.9300 ?
C6 H6 . 0.9300 ?
C7 H7A . 0.9600 ?
C7 H7B . 0.9600 ?
C7 H7C . 0.9600 ?
C8 C9 . 1.499(3) ?
C8 C10 . 1.523(3) ?
C8 H8 . 0.9800 ?
C9 O3 . 1.209(3) ?
C9 O2 . 1.308(3) ?
C10 C11 . 1.489(4) ?
C10 H10A . 0.9700 ?
C10 H10B . 0.9700 ?
C11 O1 . 1.214(3) ?
C11 C12 . 1.498(4) ?
C12 C13 . 1.494(4) ?
C12 H12A . 0.9700 ?
C12 H12B . 0.9700 ?
C13 C14 . 1.376(4) ?
C13 C18 . 1.378(4) ?
C14 C15 . 1.367(4) ?
C14 H14 . 0.9300 ?
C15 C16 . 1.375(4) ?
C15 H15 . 0.9300 ?
C16 C17 . 1.374(4) ?
C16 C19 . 1.509(4) ?
C17 C18 . 1.381(4) ?
C17 H17 . 0.9300 ?
C18 H18 . 0.9300 ?
C19 H19A . 0.9600 ?
C19 H19B . 0.9600 ?
C19 H19C . 0.9600 ?
O2 H2A . 0.8200 ?

loop_
_geom_hbond_atom_site_label_D
_geom_hbond_atom_site_label_H
_geom_hbond_atom_site_label_A
_geom_hbond_site_symmetry_A
_geom_hbond_distance_DH
_geom_hbond_distance_HA
_geom_hbond_distance_DA
_geom_hbond_angle_DHA
C17 H17 O1 3 0.93 2.50 3.418(4) 169.2
C15 H15 O2 2 0.93 2.56 3.452(4) 160.1
O2 H2A O3 3_656 0.82 1.83 2.638(2) 169.0
